data_1007153
loop_
_publ_author_name
'Averbuch-Pouchot, M T'
'Durif, A'

_publ_section_title
;
Structure du trimataphosphate de barium - sodium trihydrate
;
_journal_coden_ASTM ACSCEE
_journal_name_full 'Acta Crystallographica C (39,1983-)'
_journal_page_first 390
_journal_page_last 392
_journal_volume 43
_journal_year 1987
_chemical_formula_structural 'Ba Na P3 O9 (H2 O)3'
_chemical_formula_sum 'Ba H6 Na O12 P3'
_chemical_name_systematic 'Barium sodium trimetaphosphate trihydrate'
_space_group_IT_number 2
_symmetry_cell_setting triclinic
_symmetry_Int_Tables_number 2
_symmetry_space_group_name_Hall '-P 1'
_symmetry_space_group_name_H-M 'P -1'
_cell_angle_alpha 116.46(5)
_cell_angle_beta 95.97(5)
_cell_angle_gamma 74.03(5)
_cell_formula_units_Z 2
_cell_length_a 7.067(3)
_cell_length_b 9.071(3)
_cell_length_c 9.906(4)
_cell_volume 546.4
_refine_ls_R_factor_all 0.028
_cod_original_formula_sum 'H6 Ba Na O12 P3'
_cod_database_code 1007153

loop_
_symmetry_equiv_pos_as_xyz
x,y,z
-x,-y,-z

loop_
_atom_site_label
_atom_site_type_symbol
_atom_site_symmetry_multiplicity
_atom_site_Wyckoff_symbol
_atom_site_fract_x
_atom_site_fract_y
_atom_site_fract_z
_atom_site_occupancy
_atom_site_attached_hydrogens
_atom_site_calc_flag
Ba1 Ba2+ 2 i 0.05022(2) 0.23647(2) 0.19124(2) 1. 0 d
P1 P5+ 2 i 0.1428(1) 0.68964(8) 0.41784(7) 1. 0 d
P2 P5+ 2 i 0.1988(1) 0.77392(8) 0.17849(7) 1. 0 d
P3 P5+ 2 i 0.4572(1) 0.47217(8) 0.19898(7) 1. 0 d
Na1 Na1+ 2 i 0.7816(2) 0.6331(2) 0.1316(2) 1. 0 d
O1 O2- 2 i 0.1391(3) 0.8208(2) 0.3485(2) 1. 0 d
O2 O2- 2 i -0.0029(3) 0.5887(3) 0.3368(3) 1. 0 d
O3 O2- 2 i 0.8652(4) 0.2174(3) 0.4164(2) 1. 0 d
O4 O2- 2 i 0.4043(3) 0.6291(2) 0.1531(2) 1. 0 d
O5 O2- 2 i 0.0538(3) 0.6939(3) 0.0694(2) 1. 0 d
O6 O2- 2 i 0.2464(4) 0.9238(3) 0.1807(3) 1. 0 d
O7 O2- 2 i 0.3653(3) 0.5671(2) 0.3689(2) 1. 0 d
O8 O2- 2 i 0.3529(3) 0.3405(3) 0.1017(3) 1. 0 d
O9 O2- 2 i 0.6741(3) 0.4278(3) 0.2089(3) 1. 0 d
O10 O2- 2 i 0.6502(5) 0.9318(4) 0.2887(4) 1. 0 d
O11 O2- 2 i 0.7625(4) 0.0293(3) 0.0773(3) 1. 0 d
O12 O2- 2 i 0.3113(4) 0.2802(4) 0.4356(3) 1. 0 d
H1 H1+ 2 i 0.54(1) -0.012(8) 0.321(8) 1. 0 d
H2 H1+ 2 i 0.73(1) 0.002(9) 0.326(8) 1. 0 d
H3 H1+ 2 i 0.72(1) 0.001(7) 0.136(7) 1. 0 d
H4 H1+ 2 i 0.347(9) 0.916(7) 0.959(7) 1. 0 d
H5 H1+ 2 i 0.25(1) 0.303(8) 0.514(7) 1. 0 d
H6 H1+ 2 i 0.38(1) 0.332(3) 0.455(7) 1. 0 d

loop_
_atom_type_symbol
_atom_type_oxidation_number
Ba2+ 2.000
P5+ 5.000
Na1+ 1.000
O2- -2.000
H1+ 1.000
